data_8107123
loop_
_publ_author_name
'Zhang, Fang'
'Huang, Fang'
'Zhang, Zhaoqun'
'Lu, Yanhua'
'Chen, Qifan'
'Liu, Fei'

_publ_section_title
;
 Crystal structure of
 hexaaqua-bis(3-(3-pyridin-4-yl-[1,2,4]oxadiazol-5-yl)
 propionato-\k3O,O&#x2032;:O&#x2032;)-bis(3-(3-pyridin-4-yl-[1,2,4]oxadiazol-5-yl)propionato-\kO)-bis(3-(3-pyridin-4-yl-[1,2,4]oxadiazol-5-yl)propionato-\k2O,O&#x2032;)dineodymium(III)
 octahydrate, C60H76N18O32Nd2
;
_journal_issue 4
_journal_name_full 'Zeitschrift f\"ur Kristallographie - New Crystal Structures'
_journal_page_first 1135
_journal_page_last 1137
_journal_paper_doi 10.1515/ncrs-2016-0091
_journal_volume 231
_journal_year 2016
_chemical_formula_moiety
;
 'C60 H60 N18 Nd2 O24, 8(H2 O)'
;
_chemical_formula_sum 'C60 H76 N18 Nd2 O32'
_chemical_formula_weight 1849.87
_space_group_crystal_system monoclinic
_space_group_IT_number 14
_space_group_name_Hall '-P 2ybc'
_space_group_name_H-M_alt 'P 1 21/c 1'
_atom_sites_solution_hydrogens geom
_atom_sites_solution_primary direct
_atom_sites_solution_secondary difmap
_cell_angle_alpha 90.00
_cell_angle_beta 116.54(3)
_cell_angle_gamma 90.00
_cell_formula_units_Z 2
_cell_length_a 10.609(5)
_cell_length_b 31.215(5)
_cell_length_c 12.407(4)
_cell_measurement_reflns_used 4433
_cell_measurement_temperature 293(2)
_cell_measurement_theta_max 29.4799
_cell_measurement_theta_min 3.1846
_cell_volume 3676(2)
_computing_cell_refinement 'Bruker FRAMBO'
_computing_data_collection 'Bruker FRAMBO'
_computing_data_reduction 'Bruker SHELXTL'
_computing_molecular_graphics 'Bruker SHELXTL'
_computing_publication_material 'Bruker SHELXTL'
_computing_structure_refinement 'SHELXL-97 (Sheldrick, 1997)'
_computing_structure_solution 'Bruker SHELXTL'
_diffrn_ambient_temperature 293(2)
_diffrn_detector_area_resol_mean 16.1954
_diffrn_measured_fraction_theta_full 0.998
_diffrn_measured_fraction_theta_max 0.998
_diffrn_measurement_device_type 'multiwire proportional'
_diffrn_measurement_method 'phi and omega scans'
_diffrn_radiation_monochromator graphite
_diffrn_radiation_source 'fine-focus sealed tube'
_diffrn_radiation_type MoK\a
_diffrn_radiation_wavelength 0.71069
_diffrn_reflns_av_R_equivalents 0.0326
_diffrn_reflns_av_sigmaI/netI 0.0449
_diffrn_reflns_Laue_measured_fraction_full 0.998
_diffrn_reflns_Laue_measured_fraction_max 0.998
_diffrn_reflns_limit_h_max 12
_diffrn_reflns_limit_h_min -12
_diffrn_reflns_limit_k_max 20
_diffrn_reflns_limit_k_min -37
_diffrn_reflns_limit_l_max 11
_diffrn_reflns_limit_l_min -14
_diffrn_reflns_number 13629
_diffrn_reflns_point_group_measured_fraction_full 0.998
_diffrn_reflns_point_group_measured_fraction_max 0.998
_diffrn_reflns_theta_full 25.00
_diffrn_reflns_theta_max 25.00
_diffrn_reflns_theta_min 3.19
_exptl_absorpt_coefficient_mu 1.498
_exptl_absorpt_correction_T_max 0.823
_exptl_absorpt_correction_T_min 0.692
_exptl_absorpt_correction_type multi-scan
_exptl_absorpt_process_details sadabs(Sheldrick,1996)
_exptl_crystal_colour black
_exptl_crystal_density_diffrn 1.671
_exptl_crystal_density_method 'not measured'
_exptl_crystal_description strip
_exptl_crystal_F_000 1876.0
_exptl_crystal_size_max 0.3
_exptl_crystal_size_mid 0.21
_exptl_crystal_size_min 0.13
_refine_diff_density_max 1.166
_refine_diff_density_min -0.892
_refine_diff_density_rms 0.092
_refine_ls_extinction_method none
_refine_ls_goodness_of_fit_ref 1.287
_refine_ls_hydrogen_treatment mixed
_refine_ls_matrix_type full
_refine_ls_number_parameters 485
_refine_ls_number_reflns 6487
_refine_ls_number_restraints 6
_refine_ls_restrained_S_all 1.302
_refine_ls_R_factor_all 0.0509
_refine_ls_R_factor_gt 0.0450
_refine_ls_shift/su_max 0.001
_refine_ls_shift/su_mean 0.000
_refine_ls_structure_factor_coef Fsqd
_refine_ls_weighting_details
;
'calc w=1/[\s^2^(Fo^2^)+(0.0222P)^2^+5.1068P] where P=(Fo^2^+2Fc^2^)/3'
;
_refine_ls_weighting_scheme calc
_refine_ls_wR_factor_gt 0.0884
_refine_ls_wR_factor_ref 0.0910
_reflns_number_gt 5973
_reflns_number_total 6487
_reflns_threshold_expression >2sigma(I)
_cod_data_source_file suppl_ncrs-2016-0091_suppl.cif
_cod_data_source_block exp_266_109
_cod_original_sg_symbol_H-M 'P 21/c'
_cod_database_code 8107123
_shelx_space_group_comment
;
The symmetry employed for this shelxl refinement is uniquely defined
by the following loop, which should always be used as a source of
symmetry information in preference to the above space-group names.
They are only intended as comments.
;

loop_
_symmetry_equiv_pos_as_xyz
'x, y, z'
'-x, y+1/2, -z+1/2'
'-x, -y, -z'
'x, -y-1/2, z-1/2'

loop_
_atom_site_label
_atom_site_type_symbol
_atom_site_fract_x
_atom_site_fract_y
_atom_site_fract_z
_atom_site_U_iso_or_equiv
_atom_site_adp_type
_atom_site_occupancy
_atom_site_symmetry_multiplicity
_atom_site_calc_flag
_atom_site_refinement_flags
_atom_site_disorder_assembly
_atom_site_disorder_group
C1 C 0.6989(6) -0.3015(2) 0.8046(6) 0.0537(17) Uani 1 1 d . . .
H1 H 0.7121 -0.3142 0.8766 0.064 Uiso 1 1 calc R . .
C2 C 0.7100(6) -0.25793(19) 0.8025(5) 0.0420(14) Uani 1 1 d . . .
H2 H 0.7324 -0.2418 0.8717 0.050 Uiso 1 1 calc R . .
C3 C 0.6514(6) -0.30765(19) 0.6084(6) 0.0500(15) Uani 1 1 d . . .
H3 H 0.6330 -0.3246 0.5413 0.060 Uiso 1 1 calc R . .
C4 C 0.6572(5) -0.26392(18) 0.5964(5) 0.0378(13) Uani 1 1 d . . .
H4 H 0.6410 -0.2519 0.5228 0.045 Uiso 1 1 calc R . .
C5 C 0.6872(5) -0.23834(17) 0.6953(4) 0.0295(11) Uani 1 1 d . . .
C6 C 0.6912(5) -0.19162(16) 0.6839(4) 0.0261(11) Uani 1 1 d . . .
C7 C 0.6769(5) -0.13177(17) 0.6036(4) 0.0279(11) Uani 1 1 d . . .
C8 C 0.6543(6) -0.09452(16) 0.5250(4) 0.0335(12) Uani 1 1 d . . .
H8A H 0.5542 -0.0884 0.4843 0.040 Uiso 1 1 calc R . .
H8B H 0.6837 -0.1020 0.4637 0.040 Uiso 1 1 calc R . .
C9 C 0.7319(6) -0.05405(17) 0.5889(4) 0.0336(12) Uani 1 1 d . . .
H9A H 0.7222 -0.0329 0.5285 0.040 Uiso 1 1 calc R . .
H9B H 0.8313 -0.0607 0.6337 0.040 Uiso 1 1 calc R . .
C10 C 0.6811(5) -0.03434(15) 0.6752(4) 0.0249(10) Uani 1 1 d . . .
C11 C 0.6490(5) 0.31857(17) 1.1899(4) 0.0315(12) Uani 1 1 d . . .
H11 H 0.6382 0.3305 1.1177 0.038 Uiso 1 1 calc R . .
C12 C 0.6351(5) 0.27499(16) 1.1953(4) 0.0287(11) Uani 1 1 d . . .
H12 H 0.6147 0.2582 1.1276 0.034 Uiso 1 1 calc R . .
C13 C 0.6945(5) 0.32589(16) 1.3869(4) 0.0319(12) Uani 1 1 d . . .
H13 H 0.7151 0.3433 1.4536 0.038 Uiso 1 1 calc R . .
C14 C 0.6836(5) 0.28278(16) 1.3997(4) 0.0283(11) Uani 1 1 d . . .
H14 H 0.6975 0.2714 1.4735 0.034 Uiso 1 1 calc R . .
C15 C 0.6517(5) 0.25618(15) 1.3013(4) 0.0233(10) Uani 1 1 d . . .
C16 C 0.6345(5) 0.21016(15) 1.3103(4) 0.0233(10) Uani 1 1 d . . .
C17 C 0.6016(5) 0.14545(15) 1.2637(4) 0.0257(10) Uani 1 1 d . . .
C18 C 0.5777(6) 0.10179(17) 1.2121(5) 0.0372(13) Uani 1 1 d . . .
H18A H 0.4968 0.0894 1.2173 0.045 Uiso 1 1 calc R . .
H18B H 0.6590 0.0842 1.2597 0.045 Uiso 1 1 calc R . .
C19 C 0.5524(5) 0.10103(16) 1.0812(4) 0.0309(11) Uani 1 1 d . . .
H19A H 0.4539 0.0946 1.0307 0.037 Uiso 1 1 calc R . .
H19B H 0.5706 0.1294 1.0597 0.037 Uiso 1 1 calc R . .
C20 C 0.6406(5) 0.06936(14) 1.0536(4) 0.0223(10) Uani 1 1 d . . .
C21 C 0.9737(6) 0.34149(19) 0.9283(5) 0.0437(14) Uani 1 1 d . . .
H21 H 0.9798 0.3498 1.0025 0.052 Uiso 1 1 calc R . .
C22 C 0.9799(5) 0.29829(17) 0.9076(4) 0.0340(12) Uani 1 1 d . . .
H22 H 0.9888 0.2782 0.9660 0.041 Uiso 1 1 calc R . .
C23 C 0.9544(6) 0.35950(18) 0.7443(5) 0.0379(13) Uani 1 1 d . . .
H23 H 0.9465 0.3803 0.6879 0.046 Uiso 1 1 calc R . .
C24 C 0.9606(5) 0.31704(17) 0.7158(4) 0.0325(12) Uani 1 1 d . . .
H24 H 0.9567 0.3097 0.6417 0.039 Uiso 1 1 calc R . .
C25 C 0.9728(5) 0.28547(16) 0.7988(4) 0.0270(11) Uani 1 1 d . . .
C26 C 0.9764(5) 0.23998(15) 0.7714(4) 0.0251(10) Uani 1 1 d . . .
C27 C 1.0004(5) 0.17382(17) 0.7904(4) 0.0310(11) Uani 1 1 d . . .
C28 C 1.0293(6) 0.12750(17) 0.8235(5) 0.0391(13) Uani 1 1 d . . .
H28A H 1.1126 0.1189 0.8153 0.047 Uiso 1 1 calc R . .
H28B H 0.9508 0.1106 0.7671 0.047 Uiso 1 1 calc R . .
C29 C 1.0518(5) 0.11743(16) 0.9495(4) 0.0316(11) Uani 1 1 d . . .
H29A H 0.9647 0.1218 0.9556 0.038 Uiso 1 1 calc R . .
H29B H 1.1226 0.1364 1.0062 0.038 Uiso 1 1 calc R . .
C30 C 1.0989(5) 0.07160(15) 0.9794(4) 0.0237(10) Uani 1 1 d . . .
N1 N 0.9594(5) 0.37206(15) 0.8487(4) 0.0417(11) Uani 1 1 d . . .
N2 N 0.9447(5) 0.22736(14) 0.6624(4) 0.0401(11) Uani 1 1 d . . .
N3 N 1.0112(4) 0.20736(14) 0.8551(4) 0.0325(10) Uani 1 1 d . . .
N4 N 0.6704(5) -0.32720(17) 0.7097(5) 0.0527(13) Uani 1 1 d . . .
N5 N 0.6687(4) -0.17186(13) 0.5772(3) 0.0287(9) Uani 1 1 d . . .
N6 N 0.7137(5) -0.16545(15) 0.7718(4) 0.0372(11) Uani 1 1 d . . .
N7 N 0.6772(4) 0.34472(13) 1.2838(4) 0.0325(10) Uani 1 1 d . . .
N8 N 0.6414(4) 0.19246(13) 1.4078(4) 0.0314(10) Uani 1 1 d . . .
N9 N 0.6092(4) 0.18162(13) 1.2172(3) 0.0275(9) Uani 1 1 d . . .
Nd1 Nd 0.78621(2) 0.016123(7) 0.95239(2) 0.01792(9) Uani 1 1 d D . .
O1 O 0.6433(3) 0.03073(10) 1.0808(3) 0.0235(7) Uani 1 1 d . . .
O2 O 0.7080(4) 0.08311(11) 0.9994(3) 0.0337(8) Uani 1 1 d . . .
O3 O 0.7747(3) -0.01963(11) 0.7726(3) 0.0268(7) Uani 1 1 d . . .
O4 O 0.5524(3) -0.03387(12) 0.6455(3) 0.0358(9) Uani 1 1 d . . .
O5 O 1.0151(3) 0.04437(10) 0.9874(3) 0.0258(7) Uani 1 1 d . . .
O6 O 0.9420(3) 0.02067(12) 1.1728(3) 0.0359(9) Uani 1 1 d D . .
H602 H 0.9292 0.0025 1.2169 0.043 Uiso 1 1 d RD . .
H601 H 1.0310 0.0230 1.1986 0.043 Uiso 1 1 d RD . .
O7 O 0.7809(3) -0.06107(11) 1.0058(3) 0.0322(8) Uani 1 1 d . . .
O8 O 0.5322(3) 0.00401(10) 0.8326(3) 0.0269(7) Uani 1 1 d . . .
H801 H 0.5052 -0.0014 0.7580 0.032 Uiso 1 1 d R . .
H802 H 0.4721 -0.0071 0.8522 0.032 Uiso 1 1 d R . .
O9 O 0.7208(4) 0.06714(11) 0.7830(3) 0.0334(8) Uani 1 1 d . . .
H901 H 0.7079 0.0937 0.7867 0.040 Uiso 1 1 d R . .
H902 H 0.7140 0.0576 0.7207 0.040 Uiso 1 1 d R . .
O10 O 0.9605(4) 0.18269(12) 0.6738(3) 0.0443(10) Uani 1 1 d . . .
O11 O 0.6200(4) 0.14871(11) 1.3781(3) 0.0330(8) Uani 1 1 d . . .
O12 O 0.7056(4) -0.12473(11) 0.7207(3) 0.0359(8) Uani 1 1 d . . .
O2W O 0.2986(4) -0.05661(14) 0.4456(3) 0.0492(10) Uiso 1 1 d . . .
H201 H 0.3658 -0.0503 0.5136 0.059 Uiso 1 1 d R . .
H202 H 0.2824 -0.0833 0.4458 0.059 Uiso 1 1 d R . .
O1W O 0.6578(4) -0.08209(15) 0.2532(4) 0.0589(11) Uiso 1 1 d . . .
H101 H 0.5918 -0.0652 0.2097 0.071 Uiso 1 1 d R . .
H102 H 0.6350 -0.1071 0.2243 0.071 Uiso 1 1 d R . .
O4W O 1.1023(4) -0.05369(14) 1.5509(3) 0.0519(10) Uiso 1 1 d . . .
H401 H 1.1069 -0.0311 1.6048 0.062 Uiso 1 1 d R . .
H402 H 1.0675 -0.0723 1.5899 0.062 Uiso 1 1 d R . .
O3W O 1.1177(4) 0.02561(14) 1.6642(4) 0.0571(11) Uiso 1 1 d D . .
H302 H 1.0697 0.0384 1.6663 0.069 Uiso 1 1 d RD . .
H301 H 1.2036 0.0445 1.7044 0.069 Uiso 1 1 d RD . .

loop_
_atom_site_aniso_label
_atom_site_aniso_U_11
_atom_site_aniso_U_22
_atom_site_aniso_U_33
_atom_site_aniso_U_23
_atom_site_aniso_U_13
_atom_site_aniso_U_12
C1 0.044(4) 0.058(4) 0.063(4) 0.024(4) 0.027(3) 0.011(3)
C2 0.042(3) 0.044(4) 0.042(3) 0.006(3) 0.020(3) 0.002(3)
C3 0.045(3) 0.034(3) 0.062(4) -0.009(3) 0.016(3) -0.006(3)
C4 0.033(3) 0.037(3) 0.043(3) -0.001(3) 0.017(2) -0.002(2)
C5 0.022(2) 0.032(3) 0.036(3) 0.001(2) 0.014(2) -0.001(2)
C6 0.024(2) 0.031(3) 0.028(2) -0.002(2) 0.015(2) -0.002(2)
C7 0.031(3) 0.032(3) 0.024(2) -0.007(2) 0.015(2) -0.002(2)
C8 0.049(3) 0.029(3) 0.023(2) -0.010(2) 0.017(2) -0.002(2)
C9 0.051(3) 0.030(3) 0.031(3) -0.007(2) 0.028(3) -0.005(2)
C10 0.035(3) 0.018(2) 0.025(2) 0.002(2) 0.017(2) 0.001(2)
C11 0.036(3) 0.031(3) 0.031(3) 0.003(2) 0.017(2) -0.003(2)
C12 0.031(3) 0.030(3) 0.027(2) -0.009(2) 0.014(2) -0.005(2)
C13 0.044(3) 0.023(3) 0.033(3) -0.009(2) 0.021(2) -0.004(2)
C14 0.041(3) 0.024(3) 0.025(2) -0.004(2) 0.019(2) -0.003(2)
C15 0.023(2) 0.019(2) 0.030(2) -0.002(2) 0.014(2) -0.0006(19)
C16 0.025(2) 0.019(3) 0.029(2) -0.006(2) 0.016(2) -0.0015(19)
C17 0.032(3) 0.023(3) 0.030(3) 0.001(2) 0.021(2) 0.002(2)
C18 0.061(4) 0.024(3) 0.043(3) -0.001(2) 0.038(3) 0.002(3)
C19 0.038(3) 0.025(3) 0.034(3) -0.005(2) 0.020(2) 0.005(2)
C20 0.028(2) 0.016(2) 0.019(2) -0.005(2) 0.0075(19) -0.002(2)
C21 0.062(4) 0.039(3) 0.039(3) 0.000(3) 0.030(3) 0.000(3)
C22 0.046(3) 0.029(3) 0.031(3) 0.008(2) 0.021(2) 0.000(2)
C23 0.047(3) 0.031(3) 0.040(3) 0.011(3) 0.023(3) 0.005(3)
C24 0.035(3) 0.033(3) 0.031(3) 0.006(2) 0.016(2) 0.004(2)
C25 0.020(2) 0.029(3) 0.029(3) 0.009(2) 0.009(2) 0.002(2)
C26 0.023(2) 0.024(3) 0.032(3) 0.009(2) 0.016(2) 0.004(2)
C27 0.035(3) 0.028(3) 0.038(3) 0.005(2) 0.023(2) 0.007(2)
C28 0.051(3) 0.030(3) 0.042(3) 0.004(3) 0.026(3) 0.004(3)
C29 0.041(3) 0.024(3) 0.034(3) 0.001(2) 0.020(2) 0.003(2)
C30 0.029(3) 0.018(2) 0.025(2) 0.002(2) 0.014(2) 0.000(2)
N1 0.051(3) 0.028(3) 0.047(3) 0.002(2) 0.024(2) 0.002(2)
N2 0.059(3) 0.027(3) 0.040(3) 0.007(2) 0.028(2) 0.004(2)
N3 0.039(2) 0.028(3) 0.032(2) 0.007(2) 0.017(2) 0.003(2)
N4 0.041(3) 0.037(3) 0.076(4) 0.010(3) 0.023(3) 0.001(2)
N5 0.035(2) 0.026(2) 0.029(2) -0.0058(19) 0.0177(19) -0.0032(19)
N6 0.046(3) 0.037(3) 0.031(2) -0.002(2) 0.019(2) -0.004(2)
N7 0.043(3) 0.021(2) 0.035(2) -0.003(2) 0.020(2) -0.0012(19)
N8 0.050(3) 0.018(2) 0.032(2) -0.0077(19) 0.023(2) -0.0066(19)
N9 0.039(2) 0.019(2) 0.031(2) -0.0057(19) 0.0221(19) -0.0030(18)
Nd1 0.02088(13) 0.01566(14) 0.01980(13) -0.00068(12) 0.01141(10) 0.00035(11)
O1 0.0297(17) 0.0143(17) 0.0354(18) 0.0023(14) 0.0225(15) -0.0009(13)
O2 0.055(2) 0.0199(18) 0.046(2) 0.0063(17) 0.0407(19) 0.0012(16)
O3 0.0312(17) 0.0263(19) 0.0228(16) -0.0052(15) 0.0118(14) -0.0006(15)
O4 0.032(2) 0.047(2) 0.0283(18) -0.0120(17) 0.0137(16) -0.0049(17)
O5 0.0245(16) 0.0229(18) 0.0310(17) 0.0038(15) 0.0132(14) -0.0035(14)
O6 0.0268(18) 0.057(3) 0.0231(17) 0.0010(17) 0.0102(14) -0.0025(17)
O7 0.0289(18) 0.0228(19) 0.054(2) 0.0136(17) 0.0266(17) 0.0010(15)
O8 0.0285(17) 0.031(2) 0.0260(16) -0.0056(15) 0.0163(14) -0.0058(14)
O9 0.061(2) 0.0191(18) 0.0249(17) 0.0017(15) 0.0230(17) 0.0058(17)
O10 0.073(3) 0.029(2) 0.037(2) 0.0053(18) 0.030(2) 0.007(2)
O11 0.053(2) 0.0220(19) 0.0308(18) -0.0026(16) 0.0247(17) -0.0031(16)
O12 0.053(2) 0.031(2) 0.0280(18) -0.0061(16) 0.0215(17) -0.0035(17)

loop_
_atom_type_symbol
_atom_type_description
_atom_type_scat_dispersion_real
_atom_type_scat_dispersion_imag
_atom_type_scat_source
C C 0.0033 0.0016 'International Tables Vol C Tables 4.2.6.8 and 6.1.1.4'
N N 0.0061 0.0033 'International Tables Vol C Tables 4.2.6.8 and 6.1.1.4'
Nd Nd -0.1943 3.0179 'International Tables Vol C Tables 4.2.6.8 and 6.1.1.4'
O O 0.0106 0.0060 'International Tables Vol C Tables 4.2.6.8 and 6.1.1.4'
H H 0.0000 0.0000 'International Tables Vol C Tables 4.2.6.8 and 6.1.1.4'

loop_
_geom_angle_atom_site_label_1
_geom_angle_atom_site_label_2
_geom_angle_atom_site_label_3
_geom_angle
_geom_angle_site_symmetry_1
_geom_angle_site_symmetry_3
N4 C1 C2 124.5(6) . .
N4 C1 H1 117.8 . .
C2 C1 H1 117.8 . .
C1 C2 C5 118.6(6) . .
C1 C2 H2 120.7 . .
C5 C2 H2 120.7 . .
N4 C3 C4 124.1(6) . .
N4 C3 H3 117.9 . .
C4 C3 H3 117.9 . .
C5 C4 C3 118.9(5) . .
C5 C4 H4 120.5 . .
C3 C4 H4 120.5 . .
C4 C5 C2 118.1(5) . .
C4 C5 C6 119.7(5) . .
C2 C5 C6 122.1(5) . .
N6 C6 N5 114.4(4) . .
N6 C6 C5 123.2(4) . .
N5 C6 C5 122.4(4) . .
N5 C7 O12 112.7(4) . .
N5 C7 C8 129.0(4) . .
O12 C7 C8 118.3(4) . .
C7 C8 C9 114.9(4) . .
C7 C8 H8A 108.5 . .
C9 C8 H8A 108.5 . .
C7 C8 H8B 108.5 . .
C9 C8 H8B 108.5 . .
H8A C8 H8B 107.5 . .
C8 C9 C10 114.9(4) . .
C8 C9 H9A 108.5 . .
C10 C9 H9A 108.5 . .
C8 C9 H9B 108.5 . .
C10 C9 H9B 108.5 . .
H9A C9 H9B 107.5 . .
O4 C10 O3 124.7(4) . .
O4 C10 C9 118.8(4) . .
O3 C10 C9 116.5(4) . .
N7 C11 C12 123.2(5) . .
N7 C11 H11 118.4 . .
C12 C11 H11 118.4 . .
C11 C12 C15 119.9(5) . .
C11 C12 H12 120.1 . .
C15 C12 H12 120.1 . .
N7 C13 C14 124.0(5) . .
N7 C13 H13 118.0 . .
C14 C13 H13 118.0 . .
C13 C14 C15 119.2(4) . .
C13 C14 H14 120.4 . .
C15 C14 H14 120.4 . .
C12 C15 C14 117.5(4) . .
C12 C15 C16 121.7(4) . .
C14 C15 C16 120.8(4) . .
N8 C16 N9 114.3(4) . .
N8 C16 C15 122.1(4) . .
N9 C16 C15 123.6(4) . .
N9 C17 O11 113.4(4) . .
N9 C17 C18 130.3(4) . .
O11 C17 C18 116.3(4) . .
C17 C18 C19 113.0(4) . .
C17 C18 H18A 109.0 . .
C19 C18 H18A 109.0 . .
C17 C18 H18B 109.0 . .
C19 C18 H18B 109.0 . .
H18A C18 H18B 107.8 . .
C20 C19 C18 115.0(4) . .
C20 C19 H19A 108.5 . .
C18 C19 H19A 108.5 . .
C20 C19 H19B 108.5 . .
C18 C19 H19B 108.5 . .
H19A C19 H19B 107.5 . .
O1 C20 O2 121.6(4) . .
O1 C20 C19 121.1(4) . .
O2 C20 C19 117.3(4) . .
O1 C20 Nd1 67.2(2) . .
O2 C20 Nd1 54.9(2) . .
C19 C20 Nd1 168.4(3) . .
N1 C21 C22 124.1(5) . .
N1 C21 H21 117.9 . .
C22 C21 H21 117.9 . .
C25 C22 C21 118.7(5) . .
C25 C22 H22 120.7 . .
C21 C22 H22 120.7 . .
N1 C23 C24 123.1(5) . .
N1 C23 H23 118.5 . .
C24 C23 H23 118.5 . .
C23 C24 C25 119.3(5) . .
C23 C24 H24 120.3 . .
C25 C24 H24 120.3 . .
C22 C25 C24 117.8(5) . .
C22 C25 C26 120.9(4) . .
C24 C25 C26 121.3(4) . .
N2 C26 N3 114.6(4) . .
N2 C26 C25 120.9(4) . .
N3 C26 C25 124.5(4) . .
N3 C27 O10 113.6(4) . .
N3 C27 C28 131.4(5) . .
O10 C27 C28 115.0(4) . .
C27 C28 C29 113.9(4) . .
C27 C28 H28A 108.8 . .
C29 C28 H28A 108.8 . .
C27 C28 H28B 108.8 . .
C29 C28 H28B 108.8 . .
H28A C28 H28B 107.7 . .
C28 C29 C30 109.6(4) . .
C28 C29 H29A 109.8 . .
C30 C29 H29A 109.8 . .
C28 C29 H29B 109.8 . .
C30 C29 H29B 109.8 . .
H29A C29 H29B 108.2 . .
O7 C30 O5 121.2(4) 3_757 .
O7 C30 C29 119.4(4) 3_757 .
O5 C30 C29 119.3(4) . .
O7 C30 Nd1 56.8(2) 3_757 3_757
O5 C30 Nd1 64.6(2) . 3_757
C29 C30 Nd1 175.7(3) . 3_757
C23 N1 C21 116.9(5) . .
C26 N2 O10 103.4(4) . .
C27 N3 C26 102.2(4) . .
C3 N4 C1 115.8(5) . .
C7 N5 C6 103.2(4) . .
C6 N6 O12 103.8(4) . .
C11 N7 C13 116.3(4) . .
C16 N8 O11 103.5(3) . .
C17 N9 C16 102.6(4) . .
O2 Nd1 O5 93.80(11) . .
O2 Nd1 O3 137.07(11) . .
O5 Nd1 O3 88.13(11) . .
O2 Nd1 O8 82.94(11) . .
O5 Nd1 O8 154.33(10) . .
O3 Nd1 O8 77.52(11) . .
O2 Nd1 O9 69.63(11) . .
O5 Nd1 O9 78.30(11) . .
O3 Nd1 O9 68.84(11) . .
O8 Nd1 O9 76.69(11) . .
O2 Nd1 O6 79.41(12) . .
O5 Nd1 O6 70.33(11) . .
O3 Nd1 O6 139.97(11) . .
O8 Nd1 O6 133.16(11) . .
O9 Nd1 O6 133.84(12) . .
O2 Nd1 O7 135.86(10) . .
O5 Nd1 O7 116.09(10) . .
O3 Nd1 O7 78.75(11) . .
O8 Nd1 O7 82.18(11) . .
O9 Nd1 O7 144.29(11) . .
O6 Nd1 O7 81.17(12) . .
O2 Nd1 O5 148.90(11) . 3_757
O5 Nd1 O5 66.87(12) . 3_757
O3 Nd1 O5 69.21(10) . 3_757
O8 Nd1 O5 125.07(10) . 3_757
O9 Nd1 O5 125.32(10) . 3_757
O6 Nd1 O5 71.33(11) . 3_757
O7 Nd1 O5 49.88(10) . 3_757
O2 Nd1 O1 50.46(10) . .
O5 Nd1 O1 128.02(10) . .
O3 Nd1 O1 143.80(10) . .
O8 Nd1 O1 68.12(10) . .
O9 Nd1 O1 112.09(10) . .
O6 Nd1 O1 67.16(11) . .
O7 Nd1 O1 85.46(10) . .
O5 Nd1 O1 122.51(9) 3_757 .
O2 Nd1 C20 25.18(11) . .
O5 Nd1 C20 113.34(12) . .
O3 Nd1 C20 146.52(11) . .
O8 Nd1 C20 72.45(11) . .
O9 Nd1 C20 89.85(12) . .
O6 Nd1 C20 73.31(12) . .
O7 Nd1 C20 110.85(12) . .
O5 Nd1 C20 141.88(11) 3_757 .
O1 Nd1 C20 25.40(11) . .
O2 Nd1 C30 150.79(11) . 3_757
O5 Nd1 C30 91.93(12) . 3_757
O3 Nd1 C30 71.69(12) . 3_757
O8 Nd1 C30 103.33(12) . 3_757
O9 Nd1 C30 139.52(11) . 3_757
O6 Nd1 C30 75.65(12) . 3_757
O7 Nd1 C30 24.61(11) . 3_757
O5 Nd1 C30 25.29(10) 3_757 3_757
O1 Nd1 C30 104.87(11) . 3_757
C20 Nd1 C30 129.39(12) . 3_757
C20 O1 Nd1 87.4(3) . .
C20 O2 Nd1 100.0(3) . .
C10 O3 Nd1 137.6(3) . .
C30 O5 Nd1 155.4(3) . .
C30 O5 Nd1 90.1(3) . 3_757
Nd1 O5 Nd1 113.13(12) . 3_757
Nd1 O6 H602 117.2 . .
Nd1 O6 H601 119.8 . .
H602 O6 H601 106.6 . .
C30 O7 Nd1 98.6(3) 3_757 .
Nd1 O8 H801 115.6 . .
Nd1 O8 H802 130.5 . .
H801 O8 H802 107.4 . .
Nd1 O9 H901 125.2 . .
Nd1 O9 H902 116.7 . .
H901 O9 H902 118.0 . .
C27 O10 N2 106.2(4) . .
C17 O11 N8 106.2(3) . .
C7 O12 N6 105.9(4) . .
H201 O2W H202 107.8 . .
H101 O1W H102 107.8 . .
H401 O4W H402 90.2 . .
H302 O3W H301 99.9 . .

loop_
_geom_bond_atom_site_label_1
_geom_bond_atom_site_label_2
_geom_bond_distance
_geom_bond_site_symmetry_2
C1 N4 1.342(8) .
C1 C2 1.367(8) .
C1 H1 0.9300 .
C2 C5 1.384(7) .
C2 H2 0.9300 .
C3 N4 1.330(8) .
C3 C4 1.377(8) .
C3 H3 0.9300 .
C4 C5 1.376(7) .
C4 H4 0.9300 .
C5 C6 1.468(7) .
C6 N6 1.297(6) .
C6 N5 1.380(6) .
C7 N5 1.286(6) .
C7 O12 1.362(5) .
C7 C8 1.467(7) .
C8 C9 1.523(7) .
C8 H8A 0.9700 .
C8 H8B 0.9700 .
C9 C10 1.527(6) .
C9 H9A 0.9700 .
C9 H9B 0.9700 .
C10 O4 1.246(6) .
C10 O3 1.259(5) .
C11 N7 1.342(6) .
C11 C12 1.373(7) .
C11 H11 0.9300 .
C12 C15 1.378(6) .
C12 H12 0.9300 .
C13 N7 1.344(6) .
C13 C14 1.366(7) .
C13 H13 0.9300 .
C14 C15 1.388(6) .
C14 H14 0.9300 .
C15 C16 1.458(6) .
C16 N8 1.302(6) .
C16 N9 1.387(6) .
C17 N9 1.287(6) .
C17 O11 1.347(5) .
C17 C18 1.479(7) .
C18 C19 1.523(6) .
C18 H18A 0.9700 .
C18 H18B 0.9700 .
C19 C20 1.502(6) .
C19 H19A 0.9700 .
C19 H19B 0.9700 .
C20 O1 1.249(5) .
C20 O2 1.256(5) .
C20 Nd1 2.909(4) .
C21 N1 1.332(7) .
C21 C22 1.380(8) .
C21 H21 0.9300 .
C22 C25 1.377(7) .
C22 H22 0.9300 .
C23 N1 1.332(7) .
C23 C24 1.381(7) .
C23 H23 0.9300 .
C24 C25 1.390(7) .
C24 H24 0.9300 .
C25 C26 1.465(7) .
C26 N2 1.301(6) .
C26 N3 1.381(6) .
C27 N3 1.292(6) .
C27 O10 1.342(6) .
C27 C28 1.497(7) .
C28 C29 1.505(7) .
C28 H28A 0.9700 .
C28 H28B 0.9700 .
C29 C30 1.506(6) .
C29 H29A 0.9700 .
C29 H29B 0.9700 .
C30 O7 1.248(5) 3_757
C30 O5 1.266(5) .
C30 Nd1 2.963(5) 3_757
N2 O10 1.404(5) .
N6 O12 1.406(5) .
N8 O11 1.406(5) .
Nd1 O2 2.415(3) .
Nd1 O5 2.434(3) .
Nd1 O3 2.448(3) .
Nd1 O8 2.457(3) .
Nd1 O9 2.476(3) .
Nd1 O6 2.488(3) .
Nd1 O7 2.506(3) .
Nd1 O5 2.676(3) 3_757
Nd1 O1 2.683(3) .
Nd1 C30 2.963(5) 3_757
O5 Nd1 2.676(3) 3_757
O6 H602 0.8399 .
O6 H601 0.8540 .
O7 C30 1.248(5) 3_757
O8 H801 0.8538 .
O8 H802 0.8497 .
O9 H901 0.8463 .
O9 H902 0.8014 .
O2W H201 0.8493 .
O2W H202 0.8497 .
O1W H101 0.8503 .
O1W H102 0.8488 .
O4W H401 0.9589 .
O4W H402 0.9310 .
O3W H302 0.6559 .
O3W H301 1.0099 .
